data_7028398
loop_
_publ_author_name
'Wu, Xin-Yi'
'Ren, Zhi-Gang'
'Lang, Jian-Ping'

_publ_section_title
;
 Ni(II) tetraphosphine complexes as catalysts/initiators in the ring
 opening polymerization of \e-caprolactone.
;
_journal_issue 4
_journal_name_full 'Dalton transactions (Cambridge, England : 2003)'
_journal_page_first 1716
_journal_page_last 1723
_journal_paper_doi 10.1039/c3dt52412d
_journal_volume 43
_journal_year 2014
_chemical_formula_moiety 'C68 H72 N4 Ni2 P4 S4, 2(F6 P), 2(C H4 O)'
_chemical_formula_sum 'C70 H80 F12 N4 Ni2 O2 P6 S4'
_chemical_formula_weight 1668.86
_chemical_name_systematic
; 
 ? 
;
_space_group_IT_number 2
_symmetry_cell_setting triclinic
_symmetry_space_group_name_Hall '-P 1'
_symmetry_space_group_name_H-M 'P -1'
_atom_sites_solution_hydrogens geom
_atom_sites_solution_primary direct
_atom_sites_solution_secondary difmap
_audit_creation_method SHELXL-97
_cell_angle_alpha 105.34(3)
_cell_angle_beta 90.21(3)
_cell_angle_gamma 103.31(3)
_cell_formula_units_Z 1
_cell_length_a 10.698(2)
_cell_length_b 13.040(3)
_cell_length_c 14.566(3)
_cell_measurement_reflns_used 9104
_cell_measurement_temperature 223(2)
_cell_measurement_theta_max 27.5631
_cell_measurement_theta_min 3.2567
_cell_volume 1902.4(8)
_computing_cell_refinement 'CrystalClear, Ver. 1.30 (Rigaku/MSC, 2001)'
_computing_data_collection 'CrystalClear, Ver. 1.30 (Rigaku/MSC, 2001)'
_computing_data_reduction 'CrystalStructure, Ver. 3.60 (Rigaku/MSC,2004)'
_computing_molecular_graphics 'SHELXS-97 (Sheldrick, 1990)'
_computing_publication_material 'SHELXS-97 (Sheldrick, 1990)'
_computing_structure_refinement 'SHELXL-97 (Sheldrick, 1997)'
_computing_structure_solution 'SHELXS-97 (Sheldrick, 1990)'
_diffrn_ambient_temperature 223(2)
_diffrn_measured_fraction_theta_full 0.973
_diffrn_measured_fraction_theta_max 0.973
_diffrn_measurement_device_type 'Rigaku Mercury'
_diffrn_measurement_method /w
_diffrn_radiation_monochromator graphite
_diffrn_radiation_source 'fine-focus sealed tube'
_diffrn_radiation_type MoK\a
_diffrn_radiation_wavelength 0.71073
_diffrn_reflns_av_R_equivalents 0.0342
_diffrn_reflns_av_unetI/netI 0.0597
_diffrn_reflns_limit_h_max 13
_diffrn_reflns_limit_h_min -13
_diffrn_reflns_limit_k_max 13
_diffrn_reflns_limit_k_min -16
_diffrn_reflns_limit_l_max 18
_diffrn_reflns_limit_l_min -18
_diffrn_reflns_number 17476
_diffrn_reflns_theta_full 27.46
_diffrn_reflns_theta_max 27.46
_diffrn_reflns_theta_min 3.26
_diffrn_standards_decay_% 0
_diffrn_standards_interval_count 0
_diffrn_standards_interval_time 0
_diffrn_standards_number 0
_exptl_absorpt_coefficient_mu 0.807
_exptl_absorpt_correction_T_max 1.0000
_exptl_absorpt_correction_T_min 0.7593
_exptl_absorpt_correction_type multi-scan
_exptl_absorpt_process_details 'Jacobson, R. (1998) Private communication to Rigaku Company, Tokyo, Japan.'
_exptl_crystal_colour green
_exptl_crystal_density_diffrn 1.457
_exptl_crystal_density_method 'not measured'
_exptl_crystal_description block
_exptl_crystal_F_000 862
_exptl_crystal_size_max 0.50
_exptl_crystal_size_mid 0.40
_exptl_crystal_size_min 0.30
_refine_diff_density_max 1.515
_refine_diff_density_min -1.516
_refine_diff_density_rms 0.146
_refine_ls_extinction_coef 0.030(4)
_refine_ls_extinction_expression Fc^*^=kFc[1+0.001xFc^2^\l^3^/sin(2\q)]^-1/4^
_refine_ls_extinction_method SHELXL
_refine_ls_goodness_of_fit_ref 1.100
_refine_ls_hydrogen_treatment constr
_refine_ls_matrix_type full
_refine_ls_number_parameters 415
_refine_ls_number_reflns 8468
_refine_ls_number_restraints 150
_refine_ls_restrained_S_all 1.203
_refine_ls_R_factor_all 0.0947
_refine_ls_R_factor_gt 0.0761
_refine_ls_shift/su_max 0.005
_refine_ls_shift/su_mean 0.000
_refine_ls_structure_factor_coef Fsqd
_refine_ls_weighting_details 'calc w=1/[\s^2^(Fo^2^)+(0.1634P)^2^+0.0000P] where P=(Fo^2^+2Fc^2^)/3'
_refine_ls_weighting_scheme calc
_refine_ls_wR_factor_gt 0.2286
_refine_ls_wR_factor_ref 0.2481
_reflns_number_gt 6163
_reflns_number_total 8468
_reflns_threshold_expression >2sigma(I)
_cod_data_source_file c3dt52412d.txt
_cod_data_source_block 2^.^2CH~3~OH
_cod_original_cell_volume 1902.4(7)
_cod_database_code 7028398

loop_
_symmetry_equiv_pos_as_xyz
'x, y, z'
'-x, -y, -z'

loop_
_atom_site_label
_atom_site_type_symbol
_atom_site_fract_x
_atom_site_fract_y
_atom_site_fract_z
_atom_site_U_iso_or_equiv
_atom_site_adp_type
_atom_site_occupancy
_atom_site_symmetry_multiplicity
_atom_site_calc_flag
_atom_site_refinement_flags
_atom_site_disorder_assembly
_atom_site_disorder_group
Ni1 Ni 0.75511(5) 0.87220(4) 0.24828(4) 0.0259(2) Uani 1 1 d . . .
S1 S 0.75493(13) 0.97661(11) 0.39448(8) 0.0389(3) Uani 1 1 d . . .
S2 S 0.66020(13) 0.99602(10) 0.22052(9) 0.0391(3) Uani 1 1 d . . .
P1 P 0.72698(11) 0.77712(9) 0.09969(8) 0.0250(3) Uani 1 1 d . . .
P2 P 0.87407(11) 0.77598(10) 0.29229(8) 0.0275(3) Uani 1 1 d . . .
N1 N 0.8524(4) 0.6270(3) 0.1210(3) 0.0312(8) Uani 1 1 d . . .
N2 N 0.6587(6) 1.1485(5) 0.3857(5) 0.0713(9) Uani 1 1 d . . .
C1 C 0.7302(4) 0.6325(3) 0.0801(3) 0.0275(9) Uani 1 1 d . . .
H1A H 0.6586 0.5954 0.1104 0.033 Uiso 1 1 calc R . .
H1B H 0.7208 0.5956 0.0116 0.033 Uiso 1 1 calc R . .
C2 C 0.8545(5) 0.6339(4) 0.2216(3) 0.0325(10) Uani 1 1 d . . .
H2A H 0.9256 0.6054 0.2390 0.039 Uiso 1 1 calc R . .
H2B H 0.7739 0.5889 0.2356 0.039 Uiso 1 1 calc R . .
C3 C 0.9256(4) 0.5612(3) 0.0609(3) 0.0263(9) Uani 1 1 d . . .
C4 C 0.9471(5) 0.5728(4) -0.0298(3) 0.0339(11) Uani 1 1 d . . .
H4 H 0.9118 0.6229 -0.0509 0.041 Uiso 1 1 calc R . .
C5 C 0.9810(5) 0.4876(4) 0.0898(3) 0.0331(10) Uani 1 1 d . . .
H5 H 0.9692 0.4788 0.1514 0.040 Uiso 1 1 calc R . .
C6 C 0.5710(4) 0.7714(4) 0.0449(3) 0.0310(10) Uani 1 1 d . . .
C7 C 0.5544(6) 0.8465(5) -0.0015(4) 0.0471(13) Uani 1 1 d . . .
H7 H 0.6245 0.9032 -0.0058 0.057 Uiso 1 1 calc R . .
C8 C 0.4319(8) 0.8387(6) -0.0425(5) 0.0666(19) Uani 1 1 d . . .
H8 H 0.4207 0.8895 -0.0754 0.080 Uiso 1 1 calc R . .
C9 C 0.3298(7) 0.7580(6) -0.0348(5) 0.0641(18) Uani 1 1 d U . .
H9 H 0.2483 0.7529 -0.0624 0.077 Uiso 1 1 calc R . .
C10 C 0.3455(6) 0.6852(5) 0.0125(5) 0.0585(16) Uani 1 1 d . . .
H10 H 0.2739 0.6301 0.0177 0.070 Uiso 1 1 calc R . .
C11 C 0.4646(5) 0.6895(4) 0.0536(4) 0.0443(12) Uani 1 1 d . . .
H11 H 0.4737 0.6385 0.0867 0.053 Uiso 1 1 calc R . .
C12 C 0.8480(5) 0.8223(4) 0.0232(3) 0.0313(9) Uani 1 1 d . . .
C13 C 0.8243(6) 0.7935(4) -0.0757(4) 0.0419(12) Uani 1 1 d . . .
H13 H 0.7408 0.7585 -0.1036 0.050 Uiso 1 1 calc R . .
C14 C 0.9251(7) 0.8171(5) -0.1325(4) 0.0528(15) Uani 1 1 d . . .
H14 H 0.9094 0.7985 -0.1991 0.063 Uiso 1 1 calc R . .
C15 C 1.0475(7) 0.8673(5) -0.0921(5) 0.0564(16) Uani 1 1 d . . .
H15 H 1.1152 0.8812 -0.1315 0.068 Uiso 1 1 calc R . .
C16 C 1.0724(5) 0.8975(5) 0.0050(5) 0.0500(14) Uani 1 1 d . . .
H16 H 1.1563 0.9327 0.0321 0.060 Uiso 1 1 calc R . .
C17 C 0.9717(5) 0.8753(4) 0.0634(4) 0.0382(11) Uani 1 1 d . . .
H17 H 0.9879 0.8964 0.1300 0.046 Uiso 1 1 calc R . .
C18 C 0.8531(4) 0.7560(4) 0.4113(3) 0.0309(10) Uani 1 1 d . . .
C19 C 0.7351(5) 0.6980(5) 0.4292(4) 0.0431(12) Uani 1 1 d . . .
H19 H 0.6655 0.6768 0.3832 0.052 Uiso 1 1 calc R . .
C20 C 0.7186(7) 0.6709(5) 0.5154(4) 0.0543(15) Uani 1 1 d . . .
H20 H 0.6385 0.6301 0.5269 0.065 Uiso 1 1 calc R . .
C21 C 0.8190(7) 0.7036(5) 0.5833(4) 0.0575(16) Uani 1 1 d . . .
H21 H 0.8080 0.6839 0.6408 0.069 Uiso 1 1 calc R . .
C22 C 0.9357(6) 0.7652(6) 0.5682(4) 0.0531(15) Uani 1 1 d . . .
H22 H 1.0033 0.7897 0.6161 0.064 Uiso 1 1 calc R . .
C23 C 0.9540(5) 0.7913(5) 0.4811(3) 0.0420(12) Uani 1 1 d . . .
H23 H 1.0341 0.8325 0.4700 0.050 Uiso 1 1 calc R . .
C24 C 1.0439(5) 0.8407(4) 0.2901(3) 0.0363(11) Uani 1 1 d . . .
C25 C 1.0850(6) 0.9515(5) 0.3352(5) 0.0514(14) Uani 1 1 d . . .
H25 H 1.0254 0.9903 0.3649 0.062 Uiso 1 1 calc R . .
C26 C 1.2139(6) 1.0063(6) 0.3370(6) 0.073(2) Uani 1 1 d . . .
H26 H 1.2418 1.0805 0.3711 0.087 Uiso 1 1 calc R . .
C27 C 1.2991(7) 0.9524(7) 0.2896(6) 0.076(2) Uani 1 1 d . . .
H27 H 1.3849 0.9901 0.2880 0.091 Uiso 1 1 calc R . .
C28 C 1.2598(6) 0.8435(8) 0.2444(5) 0.077(2) Uani 1 1 d . . .
H28 H 1.3192 0.8057 0.2129 0.093 Uiso 1 1 calc R . .
C29 C 1.1320(5) 0.7880(6) 0.2446(4) 0.0526(15) Uani 1 1 d . . .
H29 H 1.1060 0.7129 0.2129 0.063 Uiso 1 1 calc R . .
C30 C 0.6878(4) 1.0565(4) 0.3418(4) 0.0365(11) Uani 1 1 d . . .
C31 C 0.6100(7) 1.2145(6) 0.3321(6) 0.0713(9) Uani 1 1 d . . .
H31A H 0.5460 1.2480 0.3687 0.086 Uiso 1 1 calc R . .
H31B H 0.5669 1.1662 0.2714 0.086 Uiso 1 1 calc R . .
C32 C 0.7162(7) 1.3039(6) 0.3123(6) 0.0713(9) Uani 1 1 d . . .
H32A H 0.7875 1.2732 0.2871 0.107 Uiso 1 1 calc R . .
H32B H 0.7456 1.3611 0.3711 0.107 Uiso 1 1 calc R . .
H32C H 0.6834 1.3344 0.2660 0.107 Uiso 1 1 calc R . .
C33 C 0.6784(7) 1.1933(6) 0.4898(5) 0.0713(9) Uani 1 1 d . . .
H33A H 0.7181 1.2720 0.5055 0.086 Uiso 1 1 calc R . .
H33B H 0.7372 1.1580 0.5148 0.086 Uiso 1 1 calc R . .
C34 C 0.5527(7) 1.1747(6) 0.5359(6) 0.0713(9) Uani 1 1 d . . .
H34A H 0.5205 1.0970 0.5293 0.107 Uiso 1 1 calc R . .
H34B H 0.4908 1.2009 0.5051 0.107 Uiso 1 1 calc R . .
H34C H 0.5659 1.2141 0.6030 0.107 Uiso 1 1 calc R . .
P3 P 0.4119(2) 0.4929(2) 0.25386(13) 0.0859(8) Uani 1 1 d D . .
F1 F 0.3855(9) 0.4604(7) 0.1410(5) 0.070(2) Uiso 0.50 1 d PD A 1
F2 F 0.4310(10) 0.5139(8) 0.3655(6) 0.094(3) Uiso 0.50 1 d PD A 1
F6 F 0.3980(8) 0.3597(6) 0.2505(5) 0.072(2) Uiso 0.50 1 d PD A 1
F5 F 0.2594(9) 0.4555(9) 0.2563(7) 0.111(4) Uiso 0.50 1 d PD A 1
F3 F 0.5588(10) 0.4975(10) 0.2441(8) 0.134(5) Uiso 0.50 1 d PD A 1
F4 F 0.4258(14) 0.6100(9) 0.2598(9) 0.151(6) Uiso 0.50 1 d PD A 1
F1A F 0.4395(11) 0.4512(8) 0.1465(6) 0.096(3) Uiso 0.50 1 d PD A 2
F2A F 0.3797(10) 0.5509(9) 0.3610(6) 0.100(3) Uiso 0.50 1 d PD A 2
F3A F 0.5247(14) 0.4639(12) 0.2911(11) 0.215(9) Uiso 0.50 1 d PD A 2
F4A F 0.5042(8) 0.6112(6) 0.2546(5) 0.0638(19) Uiso 0.50 1 d PD A 2
F5A F 0.2995(13) 0.5479(13) 0.2205(10) 0.196(8) Uiso 0.50 1 d PD A 2
F6A F 0.3120(14) 0.3938(10) 0.2523(9) 0.161(6) Uiso 0.50 1 d PD A 2
O1 O 1.1005(12) 0.5936(10) 0.3399(9) 0.195(5) Uiso 1 1 d . . .
H1 H 1.1052 0.5594 0.2837 0.292 Uiso 1 1 d R . .
C35 C 1.0419(12) 0.5238(11) 0.3890(9) 0.122(4) Uiso 1 1 d . . .
H35A H 1.1048 0.5148 0.4325 0.183 Uiso 1 1 calc R . .
H35B H 1.0029 0.4534 0.3448 0.183 Uiso 1 1 calc R . .
H35C H 0.9758 0.5530 0.4250 0.183 Uiso 1 1 calc R . .

loop_
_atom_site_aniso_label
_atom_site_aniso_U_11
_atom_site_aniso_U_22
_atom_site_aniso_U_33
_atom_site_aniso_U_23
_atom_site_aniso_U_13
_atom_site_aniso_U_12
Ni1 0.0243(3) 0.0279(3) 0.0248(3) 0.0030(2) 0.0040(2) 0.0094(2)
S1 0.0406(7) 0.0425(7) 0.0298(6) -0.0026(5) 0.0027(5) 0.0171(6)
S2 0.0461(8) 0.0382(7) 0.0375(6) 0.0067(5) 0.0070(5) 0.0234(6)
P1 0.0246(6) 0.0257(5) 0.0252(5) 0.0049(4) 0.0027(4) 0.0090(4)
P2 0.0267(6) 0.0335(6) 0.0222(5) 0.0033(4) 0.0032(4) 0.0119(5)
N1 0.032(2) 0.038(2) 0.0251(17) 0.0033(15) 0.0011(15) 0.0171(17)
N2 0.065(2) 0.0639(18) 0.078(2) 0.0001(15) 0.0063(16) 0.0250(16)
C1 0.027(2) 0.026(2) 0.030(2) 0.0035(16) 0.0011(17) 0.0111(18)
C2 0.040(3) 0.034(2) 0.027(2) 0.0047(18) 0.0051(18) 0.019(2)
C3 0.023(2) 0.027(2) 0.028(2) 0.0020(16) 0.0034(16) 0.0096(17)
C4 0.049(3) 0.031(2) 0.028(2) 0.0060(18) 0.000(2) 0.024(2)
C5 0.044(3) 0.036(2) 0.022(2) 0.0067(18) 0.0044(18) 0.018(2)
C6 0.029(2) 0.036(2) 0.027(2) 0.0019(18) -0.0022(17) 0.0135(19)
C7 0.048(3) 0.044(3) 0.052(3) 0.014(2) -0.004(2) 0.017(3)
C8 0.081(5) 0.067(4) 0.065(4) 0.020(3) -0.013(4) 0.043(4)
C9 0.052(3) 0.068(3) 0.069(3) 0.005(3) -0.018(3) 0.025(3)
C10 0.032(3) 0.053(3) 0.080(4) 0.001(3) -0.011(3) 0.012(3)
C11 0.035(3) 0.042(3) 0.054(3) 0.007(2) -0.001(2) 0.012(2)
C12 0.035(3) 0.027(2) 0.033(2) 0.0083(17) 0.0056(18) 0.0081(19)
C13 0.053(3) 0.038(3) 0.032(2) 0.006(2) 0.009(2) 0.010(2)
C14 0.067(4) 0.054(3) 0.040(3) 0.014(3) 0.021(3) 0.019(3)
C15 0.062(4) 0.053(3) 0.063(4) 0.027(3) 0.035(3) 0.020(3)
C16 0.034(3) 0.050(3) 0.073(4) 0.025(3) 0.016(3) 0.015(3)
C17 0.038(3) 0.040(3) 0.042(3) 0.015(2) 0.009(2) 0.015(2)
C18 0.031(2) 0.035(2) 0.027(2) 0.0029(18) 0.0018(17) 0.015(2)
C19 0.043(3) 0.050(3) 0.032(2) 0.009(2) 0.007(2) 0.004(2)
C20 0.060(4) 0.058(3) 0.041(3) 0.014(3) 0.015(3) 0.005(3)
C21 0.085(5) 0.057(4) 0.034(3) 0.017(3) 0.015(3) 0.017(3)
C22 0.051(4) 0.078(4) 0.033(3) 0.019(3) -0.003(2) 0.015(3)
C23 0.042(3) 0.050(3) 0.032(2) 0.009(2) 0.002(2) 0.010(2)
C24 0.026(2) 0.052(3) 0.032(2) 0.010(2) 0.0056(18) 0.014(2)
C25 0.037(3) 0.047(3) 0.066(4) 0.009(3) 0.005(3) 0.007(2)
C26 0.034(3) 0.063(4) 0.109(6) 0.013(4) 0.006(3) 0.001(3)
C27 0.033(3) 0.094(6) 0.088(5) 0.021(5) 0.009(3) -0.002(4)
C28 0.030(3) 0.122(7) 0.065(4) -0.004(4) 0.013(3) 0.022(4)
C29 0.032(3) 0.070(4) 0.045(3) -0.009(3) 0.004(2) 0.021(3)
C30 0.021(2) 0.036(2) 0.046(3) 0.001(2) 0.0064(19) 0.0068(19)
C31 0.065(2) 0.0639(18) 0.078(2) 0.0001(15) 0.0063(16) 0.0250(16)
C32 0.065(2) 0.0639(18) 0.078(2) 0.0001(15) 0.0063(16) 0.0250(16)
C33 0.065(2) 0.0639(18) 0.078(2) 0.0001(15) 0.0063(16) 0.0250(16)
C34 0.065(2) 0.0639(18) 0.078(2) 0.0001(15) 0.0063(16) 0.0250(16)
P3 0.0799(14) 0.1053(17) 0.0385(9) 0.0096(10) 0.0030(9) -0.0332(12)

loop_
_atom_type_symbol
_atom_type_description
_atom_type_scat_dispersion_real
_atom_type_scat_dispersion_imag
_atom_type_scat_source
C C 0.0033 0.0016 'International Tables Vol C Tables 4.2.6.8 and 6.1.1.4'
H H 0.0000 0.0000 'International Tables Vol C Tables 4.2.6.8 and 6.1.1.4'
F F 0.0171 0.0103 'International Tables Vol C Tables 4.2.6.8 and 6.1.1.4'
N N 0.0061 0.0033 'International Tables Vol C Tables 4.2.6.8 and 6.1.1.4'
Ni Ni 0.3393 1.1124 'International Tables Vol C Tables 4.2.6.8 and 6.1.1.4'
O O 0.0106 0.0060 'International Tables Vol C Tables 4.2.6.8 and 6.1.1.4'
P P 0.1023 0.0942 'International Tables Vol C Tables 4.2.6.8 and 6.1.1.4'
S S 0.1246 0.1234 'International Tables Vol C Tables 4.2.6.8 and 6.1.1.4'

loop_
_geom_angle_atom_site_label_1
_geom_angle_atom_site_label_2
_geom_angle_atom_site_label_3
_geom_angle
_geom_angle_site_symmetry_1
P1 Ni1 P2 95.28(5) .
P1 Ni1 S1 170.69(5) .
P2 Ni1 S1 93.33(5) .
P1 Ni1 S2 92.57(5) .
P2 Ni1 S2 169.47(6) .
S1 Ni1 S2 79.34(6) .
C30 S1 Ni1 85.56(17) .
C30 S2 Ni1 85.06(17) .
C12 P1 C6 107.0(2) .
C12 P1 C1 102.2(2) .
C6 P1 C1 104.1(2) .
C12 P1 Ni1 115.36(16) .
C6 P1 Ni1 112.61(15) .
C1 P1 Ni1 114.40(15) .
C24 P2 C18 106.2(2) .
C24 P2 C2 105.2(2) .
C18 P2 C2 100.1(2) .
C24 P2 Ni1 109.90(17) .
C18 P2 Ni1 116.46(14) .
C2 P2 Ni1 117.75(16) .
C3 N1 C2 119.3(4) .
C3 N1 C1 117.4(3) .
C2 N1 C1 114.5(4) .
C30 N2 C33 121.6(6) .
C30 N2 C31 121.3(6) .
C33 N2 C31 117.0(6) .
N1 C1 P1 108.9(3) .
N1 C1 H1A 109.9 .
P1 C1 H1A 109.9 .
N1 C1 H1B 109.9 .
P1 C1 H1B 109.9 .
H1A C1 H1B 108.3 .
N1 C2 P2 110.4(3) .
N1 C2 H2A 109.6 .
P2 C2 H2A 109.6 .
N1 C2 H2B 109.6 .
P2 C2 H2B 109.6 .
H2A C2 H2B 108.1 .
C4 C3 C5 117.5(4) .
C4 C3 N1 119.3(4) .
C5 C3 N1 123.2(4) .
C5 C4 C3 121.4(4) 2_765
C5 C4 H4 119.3 2_765
C3 C4 H4 119.3 .
C4 C5 C3 121.1(4) 2_765
C4 C5 H5 119.4 2_765
C3 C5 H5 119.4 .
C7 C6 C11 119.4(5) .
C7 C6 P1 122.0(4) .
C11 C6 P1 118.5(4) .
C6 C7 C8 119.9(6) .
C6 C7 H7 120.1 .
C8 C7 H7 120.1 .
C9 C8 C7 120.2(6) .
C9 C8 H8 119.9 .
C7 C8 H8 119.9 .
C10 C9 C8 120.1(6) .
C10 C9 H9 120.0 .
C8 C9 H9 120.0 .
C9 C10 C11 121.7(6) .
C9 C10 H10 119.1 .
C11 C10 H10 119.1 .
C10 C11 C6 118.8(5) .
C10 C11 H11 120.6 .
C6 C11 H11 120.6 .
C17 C12 C13 119.5(5) .
C17 C12 P1 118.5(4) .
C13 C12 P1 121.6(4) .
C14 C13 C12 119.5(5) .
C14 C13 H13 120.3 .
C12 C13 H13 120.3 .
C15 C14 C13 120.5(6) .
C15 C14 H14 119.8 .
C13 C14 H14 119.8 .
C16 C15 C14 120.9(5) .
C16 C15 H15 119.6 .
C14 C15 H15 119.6 .
C15 C16 C17 119.4(6) .
C15 C16 H16 120.3 .
C17 C16 H16 120.3 .
C12 C17 C16 120.3(5) .
C12 C17 H17 119.9 .
C16 C17 H17 119.9 .
C19 C18 C23 119.7(5) .
C19 C18 P2 118.2(4) .
C23 C18 P2 122.0(4) .
C18 C19 C20 120.2(5) .
C18 C19 H19 119.9 .
C20 C19 H19 119.9 .
C21 C20 C19 120.0(6) .
C21 C20 H20 120.0 .
C19 C20 H20 120.0 .
C20 C21 C22 120.6(5) .
C20 C21 H21 119.7 .
C22 C21 H21 119.7 .
C21 C22 C23 119.9(5) .
C21 C22 H22 120.1 .
C23 C22 H22 120.1 .
C18 C23 C22 119.6(5) .
C18 C23 H23 120.2 .
C22 C23 H23 120.2 .
C29 C24 C25 118.0(5) .
C29 C24 P2 124.4(4) .
C25 C24 P2 117.5(4) .
C24 C25 C26 120.7(6) .
C24 C25 H25 119.7 .
C26 C25 H25 119.7 .
C27 C26 C25 120.0(7) .
C27 C26 H26 120.0 .
C25 C26 H26 120.0 .
C26 C27 C28 119.8(7) .
C26 C27 H27 120.1 .
C28 C27 H27 120.1 .
C27 C28 C29 120.2(6) .
C27 C28 H28 119.9 .
C29 C28 H28 119.9 .
C24 C29 C28 121.1(6) .
C24 C29 H29 119.4 .
C28 C29 H29 119.4 .
N2 C30 S1 126.1(5) .
N2 C30 S2 124.1(5) .
S1 C30 S2 109.8(3) .
N2 C31 C32 112.5(6) .
N2 C31 H31A 109.1 .
C32 C31 H31A 109.1 .
N2 C31 H31B 109.1 .
C32 C31 H31B 109.1 .
H31A C31 H31B 107.8 .
C31 C32 H32A 109.5 .
C31 C32 H32B 109.5 .
H32A C32 H32B 109.5 .
C31 C32 H32C 109.5 .
H32A C32 H32C 109.5 .
H32B C32 H32C 109.5 .
N2 C33 C34 110.9(6) .
N2 C33 H33A 109.5 .
C34 C33 H33A 109.5 .
N2 C33 H33B 109.5 .
C34 C33 H33B 109.5 .
H33A C33 H33B 108.1 .
C33 C34 H34A 109.5 .
C33 C34 H34B 109.5 .
H34A C34 H34B 109.5 .
C33 C34 H34C 109.5 .
H34A C34 H34C 109.5 .
H34B C34 H34C 109.5 .
F6A P3 F4 140.5(8) .
F6A P3 F3A 99.5(7) .
F4 P3 F3A 116.3(8) .
F6A P3 F3 124.9(7) .
F4 P3 F3 94.6(6) .
F3A P3 F3 35.7(7) .
F6A P3 F1A 94.2(6) .
F4 P3 F1A 99.0(6) .
F3A P3 F1A 94.5(6) .
F3 P3 F1A 69.5(6) .
F6A P3 F2 88.0(6) .
F4 P3 F2 93.8(6) .
F3A P3 F2 62.5(6) .
F3 P3 F2 90.4(5) .
F1A P3 F2 156.9(6) .
F6A P3 F1 86.9(6) .
F4 P3 F1 91.1(5) .
F3A P3 F1 117.0(7) .
F3 P3 F1 91.3(5) .
F1A P3 F1 22.8(4) .
F2 P3 F1 174.6(5) .
F6A P3 F5 40.7(6) .
F4 P3 F5 99.7(6) .
F3A P3 F5 135.7(7) .
F3 P3 F5 165.4(6) .
F1A P3 F5 105.0(6) .
F2 P3 F5 91.6(5) .
F1 P3 F5 85.5(5) .
F6A P3 F2A 90.4(6) .
F4 P3 F2A 73.4(6) .
F3A P3 F2A 91.3(6) .
F3 P3 F2A 113.0(6) .
F1A P3 F2A 172.0(6) .
F2 P3 F2A 29.7(4) .
F1 P3 F2A 151.7(5) .
F5 P3 F2A 74.4(5) .
F6A P3 F4A 171.3(7) .
F4 P3 F4A 30.9(5) .
F3A P3 F4A 88.8(6) .
F3 P3 F4A 63.7(5) .
F1A P3 F4A 87.7(4) .
F2 P3 F4A 93.6(5) .
F1 P3 F4A 91.7(4) .
F5 P3 F4A 130.6(5) .
F2A P3 F4A 86.8(4) .
F6A P3 F5A 89.4(6) .
F4 P3 F5A 53.9(7) .
F3A P3 F5A 170.0(8) .
F3 P3 F5A 139.5(7) .
F1A P3 F5A 89.2(6) .
F2 P3 F5A 113.9(6) .
F1 P3 F5A 67.5(6) .
F5 P3 F5A 51.4(6) .
F2A P3 F5A 84.2(5) .
F4A P3 F5A 82.1(6) .
F6A P3 F6 40.2(6) .
F4 P3 F6 178.2(6) .
F3A P3 F6 62.4(6) .
F3 P3 F6 84.9(5) .
F1A P3 F6 82.4(5) .
F2 P3 F6 84.5(4) .
F1 P3 F6 90.6(4) .
F5 P3 F6 80.9(4) .
F2A P3 F6 105.2(5) .
F4A P3 F6 148.5(4) .
F5A P3 F6 127.4(6) .
C35 O1 H1 109.8 .
O1 C35 H35A 109.5 .
O1 C35 H35B 109.5 .
H35A C35 H35B 109.5 .
O1 C35 H35C 109.5 .
H35A C35 H35C 109.5 .
H35B C35 H35C 109.5 .

loop_
_geom_bond_atom_site_label_1
_geom_bond_atom_site_label_2
_geom_bond_distance
_geom_bond_site_symmetry_2
Ni1 P1 2.1717(14) .
Ni1 P2 2.1816(13) .
Ni1 S1 2.2037(14) .
Ni1 S2 2.2133(14) .
S1 C30 1.719(5) .
S2 C30 1.727(5) .
P1 C12 1.808(5) .
P1 C6 1.825(5) .
P1 C1 1.840(4) .
P2 C24 1.823(5) .
P2 C18 1.826(5) .
P2 C2 1.829(5) .
N1 C3 1.426(5) .
N1 C2 1.445(5) .
N1 C1 1.459(5) .
N2 C30 1.309(8) .
N2 C33 1.468(9) .
N2 C31 1.476(10) .
C1 H1A 0.9800 .
C1 H1B 0.9800 .
C2 H2A 0.9800 .
C2 H2B 0.9800 .
C3 C4 1.382(6) .
C3 C5 1.386(6) .
C4 C5 1.377(6) 2_765
C4 H4 0.9400 .
C5 C4 1.377(6) 2_765
C5 H5 0.9400 .
C6 C7 1.370(7) .
C6 C11 1.402(8) .
C7 C8 1.410(9) .
C7 H7 0.9400 .
C8 C9 1.359(11) .
C8 H8 0.9400 .
C9 C10 1.350(10) .
C9 H9 0.9400 .
C10 C11 1.389(8) .
C10 H10 0.9400 .
C11 H11 0.9400 .
C12 C17 1.389(7) .
C12 C13 1.396(7) .
C13 C14 1.389(8) .
C13 H13 0.9400 .
C14 C15 1.374(9) .
C14 H14 0.9400 .
C15 C16 1.371(9) .
C15 H15 0.9400 .
C16 C17 1.400(7) .
C16 H16 0.9400 .
C17 H17 0.9400 .
C18 C19 1.379(7) .
C18 C23 1.388(7) .
C19 C20 1.393(7) .
C19 H19 0.9400 .
C20 C21 1.368(9) .
C20 H20 0.9400 .
C21 C22 1.374(9) .
C21 H21 0.9400 .
C22 C23 1.401(7) .
C22 H22 0.9400 .
C23 H23 0.9400 .
C24 C29 1.364(7) .
C24 C25 1.384(8) .
C25 C26 1.397(9) .
C25 H25 0.9400 .
C26 C27 1.358(10) .
C26 H26 0.9400 .
C27 C28 1.362(12) .
C27 H27 0.9400 .
C28 C29 1.393(9) .
C28 H28 0.9400 .
C29 H29 0.9400 .
C31 C32 1.518(11) .
C31 H31A 0.9800 .
C31 H31B 0.9800 .
C32 H32A 0.9700 .
C32 H32B 0.9700 .
C32 H32C 0.9700 .
C33 C34 1.503(10) .
C33 H33A 0.9800 .
C33 H33B 0.9800 .
C34 H34A 0.9700 .
C34 H34B 0.9700 .
C34 H34C 0.9700 .
P3 F6A 1.470(11) .
P3 F4 1.478(11) .
P3 F3A 1.487(12) .
P3 F3 1.568(10) .
P3 F1A 1.568(9) .
P3 F2 1.580(8) .
P3 F1 1.592(8) .
P3 F5 1.595(10) .
P3 F2A 1.621(9) .
P3 F4A 1.626(7) .
P3 F5A 1.665(12) .
P3 F6 1.696(8) .
O1 C35 1.348(14) .
O1 H1 0.8300 .
C35 H35A 0.9700 .
C35 H35B 0.9700 .
C35 H35C 0.9700 .

loop_
_geom_torsion_atom_site_label_1
_geom_torsion_atom_site_label_2
_geom_torsion_atom_site_label_3
_geom_torsion_atom_site_label_4
_geom_torsion
_geom_torsion_site_symmetry_4
P1 Ni1 S1 C30 -32.9(4) .
P2 Ni1 S1 C30 169.45(17) .
S2 Ni1 S1 C30 -2.93(17) .
P1 Ni1 S2 C30 178.29(17) .
P2 Ni1 S2 C30 -43.5(3) .
S1 Ni1 S2 C30 2.92(17) .
P2 Ni1 P1 C12 -88.65(17) .
S1 Ni1 P1 C12 113.7(4) .
S2 Ni1 P1 C12 84.33(17) .
P2 Ni1 P1 C6 148.09(18) .
S1 Ni1 P1 C6 -9.5(4) .
S2 Ni1 P1 C6 -38.94(18) .
P2 Ni1 P1 C1 29.46(17) .
S1 Ni1 P1 C1 -128.2(4) .
S2 Ni1 P1 C1 -157.56(17) .
P1 Ni1 P2 C24 95.18(17) .
S1 Ni1 P2 C24 -88.35(17) .
S2 Ni1 P2 C24 -42.9(3) .
P1 Ni1 P2 C18 -144.00(18) .
S1 Ni1 P2 C18 32.46(18) .
S2 Ni1 P2 C18 77.9(3) .
P1 Ni1 P2 C2 -25.18(19) .
S1 Ni1 P2 C2 151.29(19) .
S2 Ni1 P2 C2 -163.2(3) .
C3 N1 C1 P1 -127.8(4) .
C2 N1 C1 P1 85.0(4) .
C12 P1 C1 N1 68.3(3) .
C6 P1 C1 N1 179.6(3) .
Ni1 P1 C1 N1 -57.0(3) .
C3 N1 C2 P2 135.2(4) .
C1 N1 C2 P2 -78.2(4) .
C24 P2 C2 N1 -76.6(4) .
C18 P2 C2 N1 173.4(3) .
Ni1 P2 C2 N1 46.2(4) .
C2 N1 C3 C4 -165.9(4) .
C1 N1 C3 C4 48.5(6) .
C2 N1 C3 C5 11.9(7) .
C1 N1 C3 C5 -133.7(5) .
C5 C3 C4 C5 1.0(8) 2_765
N1 C3 C4 C5 178.9(4) 2_765
C4 C3 C5 C4 -1.0(8) 2_765
N1 C3 C5 C4 -178.8(5) 2_765
C12 P1 C6 C7 -36.6(5) .
C1 P1 C6 C7 -144.3(4) .
Ni1 P1 C6 C7 91.2(4) .
C12 P1 C6 C11 145.6(4) .
C1 P1 C6 C11 37.9(4) .
Ni1 P1 C6 C11 -86.6(4) .
C11 C6 C7 C8 -2.1(8) .
P1 C6 C7 C8 -179.9(5) .
C6 C7 C8 C9 1.2(10) .
C7 C8 C9 C10 0.2(11) .
C8 C9 C10 C11 -0.5(10) .
C9 C10 C11 C6 -0.5(9) .
C7 C6 C11 C10 1.8(8) .
P1 C6 C11 C10 179.6(4) .
C6 P1 C12 C17 154.3(4) .
C1 P1 C12 C17 -96.6(4) .
Ni1 P1 C12 C17 28.1(4) .
C6 P1 C12 C13 -33.7(4) .
C1 P1 C12 C13 75.4(4) .
Ni1 P1 C12 C13 -159.8(3) .
C17 C12 C13 C14 0.8(7) .
P1 C12 C13 C14 -171.1(4) .
C12 C13 C14 C15 0.6(8) .
C13 C14 C15 C16 -1.5(9) .
C14 C15 C16 C17 0.8(9) .
C13 C12 C17 C16 -1.5(7) .
P1 C12 C17 C16 170.8(4) .
C15 C16 C17 C12 0.6(8) .
C24 P2 C18 C19 -173.6(4) .
C2 P2 C18 C19 -64.4(4) .
Ni1 P2 C18 C19 63.7(4) .
C24 P2 C18 C23 2.4(5) .
C2 P2 C18 C23 111.6(4) .
Ni1 P2 C18 C23 -120.4(4) .
C23 C18 C19 C20 -2.8(8) .
P2 C18 C19 C20 173.3(4) .
C18 C19 C20 C21 1.3(9) .
C19 C20 C21 C22 1.3(10) .
C20 C21 C22 C23 -2.4(10) .
C19 C18 C23 C22 1.7(8) .
P2 C18 C23 C22 -174.2(4) .
C21 C22 C23 C18 0.9(9) .
C18 P2 C24 C29 104.8(5) .
C2 P2 C24 C29 -0.7(5) .
Ni1 P2 C24 C29 -128.4(5) .
C18 P2 C24 C25 -77.3(5) .
C2 P2 C24 C25 177.1(4) .
Ni1 P2 C24 C25 49.5(5) .
C29 C24 C25 C26 -2.5(9) .
P2 C24 C25 C26 179.5(6) .
C24 C25 C26 C27 3.8(12) .
C25 C26 C27 C28 -3.3(13) .
C26 C27 C28 C29 1.6(13) .
C25 C24 C29 C28 0.8(9) .
P2 C24 C29 C28 178.6(5) .
C27 C28 C29 C24 -0.3(12) .
C33 N2 C30 S1 -1.8(9) .
C31 N2 C30 S1 175.5(5) .
C33 N2 C30 S2 176.8(5) .
C31 N2 C30 S2 -5.9(9) .
Ni1 S1 C30 N2 -177.3(5) .
Ni1 S1 C30 S2 3.9(2) .
Ni1 S2 C30 N2 177.3(5) .
Ni1 S2 C30 S1 -3.9(2) .
C30 N2 C31 C32 -94.6(8) .
C33 N2 C31 C32 82.8(8) .
C30 N2 C33 C34 -103.8(8) .
C31 N2 C33 C34 78.8(8) .
